data_2000989
loop_
_publ_author_name
'Huang, E. T.'
'Evans, K. L.'
'Fronczek, F. R.'
'Gandour, R. D.'

_publ_section_title
;
 3-(2,6-Dihydroxyphenyl)-1<i>H</i>-2-benzopyran-1-one
;
_journal_issue 4
_journal_name_full 'Acta Crystallographica Section C'
_journal_page_first 765
_journal_page_last 767
_journal_paper_doi 10.1107/S0108270191010600
_journal_volume 48
_journal_year 1992
_chemical_formula_moiety 'C15 H10 O4'
_chemical_formula_sum 'C15 H10 O4'
_chemical_formula_weight 254.2
_symmetry_cell_setting monoclinic
_symmetry_space_group_name_H-M 'P 1 21 1'
_cell_angle_alpha 90
_cell_angle_beta 100.938(7)
_cell_angle_gamma 90
_cell_formula_units_Z 2
_cell_length_a 5.9476(4)
_cell_length_b 8.1253(10)
_cell_length_c 12.0198(12)
_cell_volume 570.32(10)
_diffrn_radiation_type Cu
_diffrn_radiation_wavelength 1.54184
_exptl_absorpt_coefficient_mu 0.856
_exptl_crystal_density_diffrn 1.480
_exptl_crystal_F_000 264
_cod_data_source_file st0545.cif
_cod_data_source_block st0545a
_cod_original_cell_volume 570.3(2)
_cod_original_sg_symbol_H-M 'P 21'
_cod_database_code 2000989

loop_
_atom_site_label
_atom_site_fract_x
_atom_site_fract_y
_atom_site_fract_z
O1 -.3668(3) 1.0 -.08990(10)
O2 .2718(3) .6551(3) -.11830(10)
O3 -.2880(3) .6597(3) .2221(2)
O4 -.1565(3) .7476(3) .07430(10)
C1 -.2392(4) .9194(3) -.1561(2)
C2 -.2882(5) .9294(4) -.2726(2)
C3 -.1455(5) .8511(4) -.3346(2)
C4 .0404(5) .7613(4) -.2819(2)
C5 .0886(4) .7501(4) -.1650(2)
C6 -.0488(4) .8305(4) -.0993(2)
C7 .0070(4) .8299(3) .0257(2)
C8 .1890(4) .8990(4) .0901(2)
C9 .2183(4) .8962(3) .2118(2)
C10 .4031(4) .9724(4) .2829(2)
C11 .4167(5) .9697(5) .3982(3)
C12 .2516(6) .8896(5) .4462(2)
C13 .0695(5) .8136(4) .3782(2)
C14 .0525(4) .8171(3) .2616(2)
C15 -.1395(4) .7365(4) .1883(2)
H1OH -.489(5) 1.050(6) -.138(3)
H2OH .288(4) .635(4) -.039(2)
H2 -.417(4) .990(4) -.315(2)
H3 -.175(5) .844(4) -.415(2)
H4 .142(5) .704(4) -.321(2)
H8 .302(5) .968(5) .047(3)
H10 .519(4) 1.039(4) .249(2)
H11 .531(5) 1.017(5) .446(2)
H12 .258(5) .888(4) .530(2)
H13 -.043(5) .747(5) .408(2)

loop_
_geom_bond_atom_site_label_1
_geom_bond_atom_site_label_2
_geom_bond_distance
O1 C1 1.367(3)
O2 C5 1.366(3)
O3 C15 1.213(3)
O4 C7 1.396(3)
O4 C15 1.358(3)
C1 C2 1.378(3)
C1 C6 1.406(3)
C2 C3 1.386(4)
C3 C4 1.375(4)
C4 C5 1.382(3)
C5 C6 1.401(4)
C6 C7 1.475(3)
C7 C8 1.330(3)
C8 C9 1.440(3)
C9 C10 1.402(3)
C9 C14 1.403(4)
C10 C11 1.373(4)
C11 C12 1.391(5)
C12 C13 1.374(4)
C13 C14 1.386(4)
C14 C15 1.459(3)
O1 H1OH 0.93(3)
O2 H2OH 0.96(3)
C2 H2 0.97(3)
C3 H3 0.96(2)
C4 H4 0.95(3)
C8 H8 1.08(3)
C10 H10 1.02(3)
C11 H11 0.89(3)
C12 H12 1.00(3)
C13 H13 0.98(3)
